data_2004002
loop_
_publ_author_name
'Urtiaga, M. K.'
'Arriortua, M. I.'
'Garc\'ia-Tojal, J.'
'Rojo, T.'

_publ_section_title
;
 Pyridine-2-carbaldehyde Thiosemicarbazone Hydrochloride Monohydrate,
 2C~7~H~9~N~4~S^+^.2Cl^{-^}.2H~2~O
;
_journal_issue 10
_journal_name_full 'Acta Crystallographica Section C'
_journal_page_first 2172
_journal_page_last 2174
_journal_paper_doi 10.1107/S0108270195005324
_journal_volume 51
_journal_year 1995
_chemical_formula_sum 'C14 H22 Cl2 N8 O2 S2'
_chemical_formula_weight 469.4
_space_group_IT_number 14
_symmetry_cell_setting monoclinic
_symmetry_space_group_name_Hall '-P 2ybc'
_symmetry_space_group_name_H-M 'P 1 21/c 1'
_atom_type_scat_source IntTabIV
_cell_angle_alpha 90
_cell_angle_beta 100.81(1)
_cell_angle_gamma 90
_cell_formula_units_Z 4
_cell_length_a 9.036(1)
_cell_length_b 19.834(1)
_cell_length_c 12.160(1)
_cell_measurement_reflns_used 25
_cell_measurement_temperature 293
_cell_measurement_theta_max 13
_cell_measurement_theta_min 6
_cell_volume 2140.6(3)
_computing_molecular_graphics 'ORTEP (Johnson, 1965)'
_computing_publication_material 'PARST (Nardelli, 1983)'
_computing_structure_refinement 'SHELXL93 (Sheldrick, 1993)'
_computing_structure_solution 'SHELXS86 (Sheldrick, 1990)'
_diffrn_measurement_device 'Enraf-Nonius CAD-4'
_diffrn_measurement_method '\w/2\q scans'
_diffrn_radiation_type MoK\a
_diffrn_radiation_wavelength 0.71073
_diffrn_reflns_av_R_equivalents 0.0443
_diffrn_reflns_limit_h_max 12
_diffrn_reflns_limit_h_min -12
_diffrn_reflns_limit_k_max 27
_diffrn_reflns_limit_k_min 0
_diffrn_reflns_limit_l_max 17
_diffrn_reflns_limit_l_min 1
_diffrn_reflns_number 6676
_diffrn_reflns_theta_max 30
_diffrn_standards_decay_% insignificant
_diffrn_standards_interval_count 250
_diffrn_standards_interval_time 60
_diffrn_standards_number 2
_exptl_absorpt_coefficient_mu 0.517
_exptl_absorpt_correction_type none
_exptl_crystal_colour yellow
_exptl_crystal_density_diffrn 1.46
_exptl_crystal_density_meas 1.459(3)
_exptl_crystal_density_method 'flotation in CHCl~3~/CHBr~3~'
_exptl_crystal_description prismatic
_exptl_crystal_size_max 0.4
_exptl_crystal_size_mid 0.35
_exptl_crystal_size_min 0.15
_refine_diff_density_max 0.61
_refine_diff_density_min -0.34
_refine_ls_extinction_method none
_refine_ls_goodness_of_fit_obs 1.113
_refine_ls_hydrogen_treatment 'H atoms refined isotropically'
_refine_ls_number_parameters 254
_refine_ls_number_reflns 2862
_refine_ls_R_factor_obs 0.064
_refine_ls_shift/esd_max 0.001
_refine_ls_structure_factor_coef Fsqd
_refine_ls_weighting_scheme
;
w = 1/[\s^2^(F~o~^2^) + (0.100P)^2^] where P =
(F~o~^2^ + 2F~c~^2^)/3
;
_refine_ls_wR_factor_obs 0.1631
_reflns_number_observed 2862
_reflns_number_total 6237
_reflns_observed_criterion I>2\s(I)
_cod_data_source_file hr1053.cif
_cod_data_source_block hr1053a
_cod_depositor_comments
;
 Marking attached hydrogen atoms.

 Antanas Vaitkus,
 2017-11-23
;
_cod_original_sg_symbol_H-M 'P 21/c'
_cod_database_code 2004002

loop_
_symmetry_equiv_pos_as_xyz
x,y,z
x,1/2-y,1/2+z
-x,-y,-z
-x,1/2+y,1/2-z

loop_
_atom_site_type_symbol
_atom_site_label
_atom_site_fract_x
_atom_site_fract_y
_atom_site_fract_z
_atom_site_B_iso_or_equiv
_atom_site_attached_hydrogens
N N1A .2696(5) .3440(2) .8906(4) 3.2(1) 0
C C1A .2185(7) .2823(3) .9014(5) 3.8(2) 0
C C2A .2577(8) .2302(4) .8394(6) 4.4(2) 0
C C3A .3534(8) .2423(3) .7659(6) 4.2(2) 0
C C4A .4043(7) .3075(3) .7557(5) 3.9(2) 0
C C5A .3636(6) .3584(3) .8180(5) 2.9(2) 0
C C6A .4108(7) .4288(3) .8113(5) 3.2(2) 0
N N2A .3583(5) .4725(2) .8690(4) 3.0(1) 0
N N3A .3988(6) .5380(2) .8631(4) 3.2(1) 0
C C7A .3458(6) .5846(3) .9253(4) 2.9(2) 0
N N4A .2562(6) .5634(3) .9922(5) 4.3(2) 0
S SA .3936(2) .6663(1) .9152(1) 3.8(1) 0
N N1B .2321(5) .5582(2) .5652(4) 2.9(1) 0
C C1B .3274(7) .5886(3) .5091(5) 3.5(2) 0
C C2B .3488(7) .6562(3) .5160(5) 3.7(2) 0
C C3B .2701(7) .6933(3) .5816(5) 3.6(2) 0
C C4B .1710(7) .6611(3) .6384(5) 3.5(2) 0
C C5B .1536(6) .5923(3) .6297(4) 2.7(1) 0
C C6B .0559(6) .5540(3) .6910(5) 3.1(2) 0
N N2B .0478(5) .4911(2) .6774(4) 2.8(1) 0
N N3B -.0424(6) .4563(2) .7357(4) 3.6(1) 0
C C7B -.0591(7) .3892(3) .7222(5) 3.0(2) 0
N N4B .0175(5) .3595(2) .6533(4) 3.2(1) 0
S SB -.1777(2) .3475(1) .7891(2) 4.5(1) 0
Cl Cl1 .1448(2) .0810(1) .5820(1) 4.6(1) 0
Cl Cl2 .2807(2) .0890(1) 1.0130(1) 4.0(1) 0
O OW1 -.0317(5) .2152(2) .6116(4) 5.3(2) 2
O OW2 .6081(6) .5493(3) .7115(4) 5.8(2) 2
H H1A .2429(5) .3760(2) .9304(4) ? 0
H H2A .1550(7) .2744(3) .9520(5) ? 0
H H3A .2202(8) .1870(4) .8466(6) ? 0
H H4A .3833(8) .2074(3) .7239(6) ? 0
H H5A .4674(7) .3164(3) .7052(5) ? 0
H H6A .4780(7) .4411(3) .7655(5) ? 0
H H7A .4587(6) .5497(2) .8192(4) ? 0
H H8A .2342(6) .5213(3) .9944(5) ? 0
H H9A .2198(6) .5918(3) 1.0336(5) ? 0
H H1B .2210(5) .5152(2) .5595(4) ? 0
H H2B .3795(7) .5630(3) .4648(5) ? 0
H H3B .4154(7) .6772(3) .4772(5) ? 0
H H4B .2834(7) .7397(3) .5878(5) ? 0
H H5B .1166(7) .6859(3) .6822(5) ? 0
H H6B .0015(6) .5757(3) .7384(5) ? 0
H H7B -.0887(6) .4772(2) .7811(4) ? 0
H H8B .0751(5) .3830(2) .6193(4) ? 0
H H9B .0097(5) .3167(2) .6425(4) ? 0

loop_
_geom_angle_atom_site_label_1
_geom_angle_atom_site_label_2
_geom_angle_atom_site_label_3
_geom_angle
_geom_angle_publ_flag
C1A N1A C5A 121.9(5) yes
N1A C1A C2A 120.9(6) yes
C1A C2A C3A 119.1(6) yes
C2A C3A C4A 118.8(6) yes
C3A C4A C5A 121.0(6) yes
N1A C5A C4A 118.3(5) yes
C4A C5A C6A 124.5(5) yes
N1A C5A C6A 117.2(5) yes
C5A C6A N2A 118.7(5) yes
C6A N2A N3A 119.7(5) yes
N2A N3A C7A 120.2(5) yes
N3A C7A SA 119.8(4) yes
N3A C7A N4A 117.1(5) yes
N4A C7A SA 123.0(4) yes
C1B N1B C5B 122.4(5) yes
N1B C1B C2B 120.9(6) yes
C1B C2B C3B 118.7(6) yes
C2B C3B C4B 119.7(6) yes
C3B C4B C5B 119.6(6) yes
N1B C5B C4B 118.8(5) yes
C4B C5B C6B 123.0(5) yes
N1B C5B C6B 118.2(5) yes
C5B C6B N2B 118.1(5) yes
C6B N2B N3B 117.3(5) yes
N2B N3B C7B 120.1(5) yes
N3B C7B SB 119.7(4) yes
N3B C7B N4B 117.3(5) yes
N4B C7B SB 123.0(4) yes

loop_
_geom_bond_atom_site_label_1
_geom_bond_atom_site_label_2
_geom_bond_distance
_geom_bond_publ_flag
N1A C1A 1.323(8) yes
N1A C5A 1.364(8) yes
C1A C2A 1.366(10) yes
C2A C3A 1.376(11) yes
C3A C4A 1.385(9) yes
C4A C5A 1.354(9) yes
N1A H1A 0.860(7) no
C1A H2A 0.930(10) no
C2A H3A 0.930(10) no
C3A H4A 0.930(10) no
C4A H5A 0.930(10) no
C5A C6A 1.468(8) yes
C6A N2A 1.262(8) yes
N2A N3A 1.356(7) yes
N3A C7A 1.338(8) yes
C7A N4A 1.319(8) yes
C7A SA 1.687(6) yes
C6A H6A 0.930(9) no
N3A H7A 0.860(8) no
N4A H8A 0.860(8) no
N4A H9A 0.860(8) no
N1B C1B 1.337(8) yes
N1B C5B 1.336(8) yes
C1B C2B 1.355(9) yes
C2B C3B 1.377(10) yes
C3B C4B 1.385(10) yes
C4B C5B 1.376(8) yes
N1B H1B 0.860(6) no
C1B H2B 0.930(9) no
C2B H3B 0.930(10) no
C3B H4B 0.930(9) no
C4B H5B 0.930(9) no
C5B C6B 1.468(9) yes
C6B N2B 1.260(8) yes
N2B N3B 1.364(7) yes
N3B C7B 1.345(8) yes
C7B N4B 1.321(8) yes
C7B SB 1.680(6) yes
C6B H6B 0.930(9) no
N3B H7B 0.860(8) no
N4B H8B 0.860(7) no
N4B H9B 0.860(7) no
